data_2231051
loop_
_publ_author_name
'Zhao, Xinyu'

_publ_section_title
;
 1,5-Bis(4-methoxybenzylidene)thiocarbonohydrazide methanol monosolvate
;
_journal_coeditor_code CV5128
_journal_issue 8
_journal_name_full 'Acta Crystallographica Section E'
_journal_page_first o2133
_journal_paper_doi 10.1107/S1600536811029035
_journal_volume 67
_journal_year 2011
_chemical_formula_iupac 'C17 H18 N4 O2 S, C H4 O'
_chemical_formula_moiety 'C17 H18 N4 O2 S, C H4 O'
_chemical_formula_sum 'C18 H22 N4 O3 S'
_chemical_formula_weight 374.46
_chemical_name_systematic
;
1,5-Bis(4-methoxybenzylidene)thiocarbonohydrazide methanol monosolvate
;
_space_group_IT_number 2
_symmetry_cell_setting triclinic
_symmetry_space_group_name_Hall '-P 1'
_symmetry_space_group_name_H-M 'P -1'
_atom_sites_solution_hydrogens geom
_atom_sites_solution_primary direct
_atom_sites_solution_secondary difmap
_audit_creation_method SHELXL-97
_cell_angle_alpha 83.1320(10)
_cell_angle_beta 84.179(2)
_cell_angle_gamma 70.5050(10)
_cell_formula_units_Z 2
_cell_length_a 8.8021(6)
_cell_length_b 9.9949(10)
_cell_length_c 11.5902(13)
_cell_measurement_reflns_used 1379
_cell_measurement_temperature 298(2)
_cell_measurement_theta_max 25.174
_cell_measurement_theta_min 2.675
_cell_volume 952.24(16)
_computing_cell_refinement 'SAINT (Bruker, 2007)'
_computing_data_collection 'SMART (Bruker, 2007)'
_computing_data_reduction 'SAINT (Bruker, 2007)'
_computing_molecular_graphics 'SHELXTL (Sheldrick, 2008)'
_computing_publication_material 'SHELXTL (Sheldrick, 2008)'
_computing_structure_refinement 'SHELXL97 (Sheldrick, 2008)'
_computing_structure_solution 'SHELXS97 (Sheldrick, 2008)'
_diffrn_ambient_temperature 298(2)
_diffrn_measured_fraction_theta_full 0.982
_diffrn_measured_fraction_theta_max 0.982
_diffrn_measurement_device_type 'Bruker SMART APEX CCD area-detector'
_diffrn_measurement_method 'phi and omega scans'
_diffrn_radiation_monochromator graphite
_diffrn_radiation_source 'fine-focus sealed tube'
_diffrn_radiation_type MoK\a
_diffrn_radiation_wavelength 0.71073
_diffrn_reflns_av_R_equivalents 0.0233
_diffrn_reflns_av_sigmaI/netI 0.0583
_diffrn_reflns_limit_h_max 10
_diffrn_reflns_limit_h_min -7
_diffrn_reflns_limit_k_max 11
_diffrn_reflns_limit_k_min -11
_diffrn_reflns_limit_l_max 12
_diffrn_reflns_limit_l_min -13
_diffrn_reflns_number 4936
_diffrn_reflns_theta_full 25.02
_diffrn_reflns_theta_max 25.02
_diffrn_reflns_theta_min 2.67
_exptl_absorpt_coefficient_mu 0.195
_exptl_absorpt_correction_T_max 0.9402
_exptl_absorpt_correction_T_min 0.9226
_exptl_absorpt_correction_type multi-scan
_exptl_absorpt_process_details '(SADABS; Sheldrick, 1996)'
_exptl_crystal_colour red
_exptl_crystal_density_diffrn 1.306
_exptl_crystal_density_method 'not measured'
_exptl_crystal_description block
_exptl_crystal_F_000 396
_exptl_crystal_size_max 0.42
_exptl_crystal_size_mid 0.39
_exptl_crystal_size_min 0.32
_refine_diff_density_max 0.214
_refine_diff_density_min -0.184
_refine_ls_extinction_method none
_refine_ls_goodness_of_fit_ref 1.006
_refine_ls_hydrogen_treatment constr
_refine_ls_matrix_type full
_refine_ls_number_parameters 239
_refine_ls_number_reflns 3302
_refine_ls_number_restraints 0
_refine_ls_restrained_S_all 1.006
_refine_ls_R_factor_all 0.0959
_refine_ls_R_factor_gt 0.0468
_refine_ls_shift/su_max 0.000
_refine_ls_shift/su_mean 0.000
_refine_ls_structure_factor_coef Fsqd
_refine_ls_weighting_details 'calc w=1/[\s^2^(Fo^2^)+(0.0585P)^2^+0.1975P] where P=(Fo^2^+2Fc^2^)/3'
_refine_ls_weighting_scheme calc
_refine_ls_wR_factor_gt 0.1063
_refine_ls_wR_factor_ref 0.1373
_reflns_number_gt 1934
_reflns_number_total 3302
_reflns_threshold_expression I>2sigma(I)
_cod_data_source_file cv5128.cif
_cod_data_source_block I
_cod_database_code 2231051
_cod_database_fobs_code 2231051

loop_
_symmetry_equiv_pos_as_xyz
'x, y, z'
'-x, -y, -z'

loop_
_atom_site_type_symbol
_atom_site_label
_atom_site_fract_x
_atom_site_fract_y
_atom_site_fract_z
_atom_site_U_iso_or_equiv
_atom_site_adp_type
_atom_site_calc_flag
_atom_site_refinement_flags
_atom_site_occupancy
_atom_site_symmetry_multiplicity
S S1 0.63183(11) 0.63686(9) -0.08592(7) 0.0604(3) Uani d . 1 1
N N1 0.6991(3) 0.8790(2) -0.00620(19) 0.0435(6) Uani d . 1 1
N N2 0.6220(3) 0.8089(2) 0.07669(19) 0.0445(6) Uani d . 1 1
H H2 0.5951 0.8368 0.1454 0.053 Uiso calc R 1 1
N N3 0.5206(3) 0.6273(2) 0.1308(2) 0.0487(7) Uani d . 1 1
H H3 0.5021 0.5523 0.1154 0.058 Uiso calc R 1 1
N N4 0.4772(3) 0.6718(2) 0.2409(2) 0.0458(6) Uani d . 1 1
O O1 1.0808(3) 1.2665(2) -0.28491(19) 0.0653(7) Uani d . 1 1
O O2 0.1682(3) 0.6793(2) 0.76724(19) 0.0688(7) Uani d . 1 1
C C1 0.5902(3) 0.6955(3) 0.0468(2) 0.0424(7) Uani d . 1 1
C C2 0.7256(3) 0.9876(3) 0.0215(2) 0.0412(7) Uani d . 1 1
H H2A 0.6890 1.0203 0.0944 0.049 Uiso calc R 1 1
C C3 0.8135(3) 1.0612(3) -0.0612(2) 0.0388(7) Uani d . 1 1
C C4 0.8918(4) 1.0014(3) -0.1615(2) 0.0471(8) Uani d . 1 1
H H4A 0.8839 0.9150 -0.1773 0.057 Uiso calc R 1 1
C C5 0.9813(4) 1.0662(3) -0.2389(3) 0.0522(8) Uani d . 1 1
H H5 1.0332 1.0239 -0.3057 0.063 Uiso calc R 1 1
C C6 0.9927(4) 1.1946(3) -0.2158(3) 0.0463(8) Uani d . 1 1
C C7 0.9135(3) 1.2564(3) -0.1173(3) 0.0473(8) Uani d . 1 1
H H7 0.9189 1.3442 -0.1029 0.057 Uiso calc R 1 1
C C8 0.8264(3) 1.1902(3) -0.0399(2) 0.0439(7) Uani d . 1 1
H H8 0.7757 1.2323 0.0272 0.053 Uiso calc R 1 1
C C9 1.1754(5) 1.1998(4) -0.3814(3) 0.0838(12) Uani d . 1 1
H H9A 1.1057 1.1927 -0.4373 0.126 Uiso calc R 1 1
H H9B 1.2437 1.1062 -0.3555 0.126 Uiso calc R 1 1
H H9C 1.2410 1.2554 -0.4168 0.126 Uiso calc R 1 1
C C10 0.3907(4) 0.6071(3) 0.3027(3) 0.0501(8) Uani d . 1 1
H H10 0.3638 0.5391 0.2686 0.060 Uiso calc R 1 1
C C11 0.3309(4) 0.6312(3) 0.4222(2) 0.0458(8) Uani d . 1 1
C C12 0.3712(4) 0.7200(3) 0.4869(3) 0.0589(9) Uani d . 1 1
H H12 0.4377 0.7710 0.4525 0.071 Uiso calc R 1 1
C C13 0.3152(4) 0.7345(3) 0.6009(3) 0.0639(10) Uani d . 1 1
H H13 0.3445 0.7943 0.6433 0.077 Uiso calc R 1 1
C C14 0.2149(4) 0.6601(3) 0.6531(3) 0.0498(8) Uani d . 1 1
C C15 0.1720(4) 0.5731(3) 0.5907(3) 0.0540(8) Uani d . 1 1
H H15 0.1037 0.5236 0.6248 0.065 Uiso calc R 1 1
C C16 0.2307(4) 0.5589(3) 0.4766(3) 0.0573(9) Uani d . 1 1
H H16 0.2017 0.4984 0.4347 0.069 Uiso calc R 1 1
C C17 0.0688(5) 0.6007(4) 0.8248(3) 0.0738(11) Uani d . 1 1
H H17A 0.1258 0.5005 0.8237 0.111 Uiso calc R 1 1
H H17B -0.0289 0.6249 0.7854 0.111 Uiso calc R 1 1
H H17C 0.0429 0.6239 0.9040 0.111 Uiso calc R 1 1
O O3 0.5382(3) 0.9498(3) -0.2485(2) 0.0849(8) Uani d . 1 1
H H3A 0.5673 0.8888 -0.1940 0.127 Uiso calc R 1 1
C C18 0.6365(5) 0.9076(5) -0.3470(3) 0.0884(13) Uani d . 1 1
H H18A 0.5743 0.9401 -0.4144 0.133 Uiso calc R 1 1
H H18B 0.6812 0.8055 -0.3413 0.133 Uiso calc R 1 1
H H18C 0.7224 0.9477 -0.3540 0.133 Uiso calc R 1 1

loop_
_atom_site_aniso_label
_atom_site_aniso_U_11
_atom_site_aniso_U_22
_atom_site_aniso_U_33
_atom_site_aniso_U_12
_atom_site_aniso_U_13
_atom_site_aniso_U_23
S1 0.0755(7) 0.0533(5) 0.0593(5) -0.0349(5) 0.0242(5) -0.0148(4)
N1 0.0458(15) 0.0437(14) 0.0427(14) -0.0205(12) 0.0033(12) 0.0020(11)
N2 0.0531(16) 0.0473(14) 0.0359(13) -0.0236(13) 0.0047(12) -0.0001(11)
N3 0.0550(16) 0.0413(14) 0.0514(15) -0.0228(13) 0.0114(13) -0.0019(12)
N4 0.0468(16) 0.0451(14) 0.0437(15) -0.0162(13) 0.0036(12) 0.0016(12)
O1 0.0743(16) 0.0593(14) 0.0680(15) -0.0371(13) 0.0204(13) -0.0045(12)
O2 0.0862(18) 0.0785(16) 0.0553(14) -0.0468(14) 0.0218(13) -0.0227(12)
C1 0.0329(17) 0.0382(16) 0.0516(18) -0.0106(14) 0.0059(14) 0.0037(14)
C2 0.0401(18) 0.0455(17) 0.0389(16) -0.0152(14) -0.0007(14) -0.0048(13)
C3 0.0348(16) 0.0412(16) 0.0418(16) -0.0138(13) -0.0008(13) -0.0056(13)
C4 0.0506(19) 0.0429(17) 0.0529(19) -0.0220(15) 0.0043(16) -0.0104(15)
C5 0.059(2) 0.0518(19) 0.0490(18) -0.0235(17) 0.0127(16) -0.0134(15)
C6 0.0450(19) 0.0436(18) 0.0522(19) -0.0202(15) -0.0008(15) 0.0028(15)
C7 0.0495(19) 0.0382(17) 0.0580(19) -0.0193(15) 0.0007(16) -0.0082(15)
C8 0.0434(18) 0.0430(17) 0.0474(18) -0.0158(15) 0.0011(15) -0.0109(14)
C9 0.087(3) 0.075(3) 0.084(3) -0.033(2) 0.040(2) -0.004(2)
C10 0.056(2) 0.0481(18) 0.0496(19) -0.0248(16) -0.0010(16) 0.0049(15)
C11 0.0470(19) 0.0447(17) 0.0461(18) -0.0194(15) 0.0039(15) 0.0011(14)
C12 0.067(2) 0.054(2) 0.065(2) -0.0360(18) 0.0159(19) -0.0095(17)
C13 0.077(3) 0.060(2) 0.068(2) -0.041(2) 0.014(2) -0.0211(17)
C14 0.053(2) 0.0495(18) 0.0498(19) -0.0210(16) 0.0049(16) -0.0088(15)
C15 0.060(2) 0.063(2) 0.0486(19) -0.0372(18) 0.0078(16) -0.0024(16)
C16 0.074(2) 0.063(2) 0.049(2) -0.0430(19) 0.0036(18) -0.0061(16)
C17 0.089(3) 0.092(3) 0.052(2) -0.049(2) 0.019(2) -0.0131(19)
O3 0.095(2) 0.0784(18) 0.0610(16) -0.0093(15) 0.0104(15) 0.0029(13)
C18 0.091(3) 0.115(3) 0.062(2) -0.040(3) 0.002(2) -0.003(2)

loop_
_atom_type_symbol
_atom_type_description
_atom_type_scat_dispersion_real
_atom_type_scat_dispersion_imag
_atom_type_scat_source
C C 0.0033 0.0016 'International Tables Vol C Tables 4.2.6.8 and 6.1.1.4'
H H 0.0000 0.0000 'International Tables Vol C Tables 4.2.6.8 and 6.1.1.4'
N N 0.0061 0.0033 'International Tables Vol C Tables 4.2.6.8 and 6.1.1.4'
O O 0.0106 0.0060 'International Tables Vol C Tables 4.2.6.8 and 6.1.1.4'
S S 0.1246 0.1234 'International Tables Vol C Tables 4.2.6.8 and 6.1.1.4'

loop_
_geom_angle_atom_site_label_1
_geom_angle_atom_site_label_2
_geom_angle_atom_site_label_3
_geom_angle
C2 N1 N2 117.7(2)
C1 N2 N1 117.9(2)
C1 N2 H2 121.0
N1 N2 H2 121.0
C1 N3 N4 122.9(2)
C1 N3 H3 118.5
N4 N3 H3 118.5
C10 N4 N3 113.5(3)
C6 O1 C9 117.8(2)
C14 O2 C17 117.2(2)
N3 C1 N2 116.1(3)
N3 C1 S1 119.4(2)
N2 C1 S1 124.5(2)
N1 C2 C3 119.8(3)
N1 C2 H2A 120.1
C3 C2 H2A 120.1
C4 C3 C8 118.0(3)
C4 C3 C2 120.8(3)
C8 C3 C2 121.2(3)
C5 C4 C3 121.9(3)
C5 C4 H4A 119.0
C3 C4 H4A 119.0
C6 C5 C4 119.1(3)
C6 C5 H5 120.4
C4 C5 H5 120.4
O1 C6 C7 116.3(3)
O1 C6 C5 124.1(3)
C7 C6 C5 119.6(3)
C8 C7 C6 120.9(3)
C8 C7 H7 119.6
C6 C7 H7 119.6
C7 C8 C3 120.5(3)
C7 C8 H8 119.8
C3 C8 H8 119.8
O1 C9 H9A 109.5
O1 C9 H9B 109.5
H9A C9 H9B 109.5
O1 C9 H9C 109.5
H9A C9 H9C 109.5
H9B C9 H9C 109.5
N4 C10 C11 125.0(3)
N4 C10 H10 117.5
C11 C10 H10 117.5
C12 C11 C16 117.2(3)
C12 C11 C10 124.0(3)
C16 C11 C10 118.7(3)
C13 C12 C11 121.2(3)
C13 C12 H12 119.4
C11 C12 H12 119.4
C12 C13 C14 120.1(3)
C12 C13 H13 120.0
C14 C13 H13 120.0
C15 C14 O2 124.4(3)
C15 C14 C13 119.8(3)
O2 C14 C13 115.7(3)
C14 C15 C16 119.2(3)
C14 C15 H15 120.4
C16 C15 H15 120.4
C15 C16 C11 122.4(3)
C15 C16 H16 118.8
C11 C16 H16 118.8
O2 C17 H17A 109.5
O2 C17 H17B 109.5
H17A C17 H17B 109.5
O2 C17 H17C 109.5
H17A C17 H17C 109.5
H17B C17 H17C 109.5
C18 O3 H3A 109.5
O3 C18 H18A 109.5
O3 C18 H18B 109.5
H18A C18 H18B 109.5
O3 C18 H18C 109.5
H18A C18 H18C 109.5
H18B C18 H18C 109.5

loop_
_geom_bond_atom_site_label_1
_geom_bond_atom_site_label_2
_geom_bond_distance
S1 C1 1.673(3)
N1 C2 1.267(3)
N1 N2 1.377(3)
N2 C1 1.346(3)
N2 H2 0.8600
N3 C1 1.337(3)
N3 N4 1.377(3)
N3 H3 0.8600
N4 C10 1.272(3)
O1 C6 1.367(3)
O1 C9 1.417(4)
O2 C14 1.362(3)
O2 C17 1.429(4)
C2 C3 1.455(4)
C2 H2A 0.9300
C3 C4 1.383(4)
C3 C8 1.384(4)
C4 C5 1.379(4)
C4 H4A 0.9300
C5 C6 1.379(4)
C5 H5 0.9300
C6 C7 1.375(4)
C7 C8 1.374(4)
C7 H7 0.9300
C8 H8 0.9300
C9 H9A 0.9600
C9 H9B 0.9600
C9 H9C 0.9600
C10 C11 1.449(4)
C10 H10 0.9300
C11 C12 1.378(4)
C11 C16 1.379(4)
C12 C13 1.369(4)
C12 H12 0.9300
C13 C14 1.385(4)
C13 H13 0.9300
C14 C15 1.359(4)
C15 C16 1.376(4)
C15 H15 0.9300
C16 H16 0.9300
C17 H17A 0.9600
C17 H17B 0.9600
C17 H17C 0.9600
O3 C18 1.380(4)
O3 H3A 0.8200
C18 H18A 0.9600
C18 H18B 0.9600
C18 H18C 0.9600

loop_
_geom_hbond_atom_site_label_D
_geom_hbond_atom_site_label_H
_geom_hbond_atom_site_label_A
_geom_hbond_site_symmetry_A
_geom_hbond_distance_DH
_geom_hbond_distance_HA
_geom_hbond_distance_DA
_geom_hbond_angle_DHA
O3 H3A N1 . 0.82 2.55 3.171(3) 134.1
O3 H3A S1 . 0.82 2.58 3.346(3) 155.6
N2 H2 O3 2_675 0.86 2.45 3.174(3) 142.2
N3 H3 S1 2_665 0.86 2.61 3.446(3) 164.9
C2 H2A O3 2_675 0.93 2.51 3.300(4) 143.4

loop_
_cod_related_entry_id
_cod_related_entry_database
_cod_related_entry_code
1 ChemSpider 30656835
